data_4513803
loop_
_publ_author_name
'Pan, Bing'
'Liu, Bo'
'Yue, Erlin'
'Liu, Qingbin'
'Yang, Xinzheng'
'Wang, Zheng'
'Sun, Wen-Hua'

_publ_section_title
;
 A Ruthenium Catalyst with Unprecedented Effectiveness for the Coupling
 Cyclization of \g-Amino Alcohols and Secondary Alcohols
;
_journal_issue 2
_journal_name_full 'ACS Catalysis'
_journal_page_first 1247
_journal_paper_doi 10.1021/acscatal.5b02638
_journal_volume 6
_journal_year 2016
_chemical_formula_moiety 'C42 H40 N2 O P2 Ru'
_chemical_formula_sum 'C42 H40 N2 O P2 Ru'
_chemical_formula_weight 751.77
_chemical_name_systematic
;
 ?
;
_space_group_IT_number 14
_symmetry_cell_setting monoclinic
_symmetry_space_group_name_Hall '-P 2ybc'
_symmetry_space_group_name_H-M 'P 1 21/c 1'
_atom_sites_solution_hydrogens geom
_atom_sites_solution_primary direct
_atom_sites_solution_secondary difmap
_audit_creation_method SHELXL-97
_cell_angle_alpha 90.00
_cell_angle_beta 103.78(3)
_cell_angle_gamma 90.00
_cell_formula_units_Z 4
_cell_length_a 9.894(2)
_cell_length_b 19.922(4)
_cell_length_c 22.901(6)
_cell_measurement_temperature 173(2)
_cell_measurement_theta_max 25.00
_cell_measurement_theta_min 1.37
_cell_volume 4384.1(18)
_computing_cell_refinement 'Siemens SMART & SAINT'
_computing_data_collection 'Siemens SMART'
_computing_data_reduction 'Siemens XPREP'
_computing_molecular_graphics 'Bruker SHELXTL'
_computing_publication_material 'Bruker SHELXTL'
_computing_structure_refinement 'Siemens SHELXTL'
_computing_structure_solution 'Siemens SHELXTL'
_diffrn_ambient_temperature 173(2)
_diffrn_measured_fraction_theta_full 0.998
_diffrn_measured_fraction_theta_max 0.998
_diffrn_measurement_device_type 'Bruker P4'
_diffrn_measurement_method '\w scans'
_diffrn_radiation_monochromator graphite
_diffrn_radiation_source 'fine-focus sealed tube'
_diffrn_radiation_type MoK\a
_diffrn_radiation_wavelength 0.71073
_diffrn_reflns_av_R_equivalents 0.0859
_diffrn_reflns_av_sigmaI/netI 0.0640
_diffrn_reflns_limit_h_max 11
_diffrn_reflns_limit_h_min -11
_diffrn_reflns_limit_k_max 23
_diffrn_reflns_limit_k_min -23
_diffrn_reflns_limit_l_max 27
_diffrn_reflns_limit_l_min -27
_diffrn_reflns_number 32113
_diffrn_reflns_theta_full 25.00
_diffrn_reflns_theta_max 25.00
_diffrn_reflns_theta_min 1.37
_diffrn_standards_decay_% none
_diffrn_standards_interval_count none
_diffrn_standards_interval_time none
_diffrn_standards_number none
_exptl_absorpt_coefficient_mu 0.460
_exptl_absorpt_correction_T_max 1.0000
_exptl_absorpt_correction_T_min 0.3390
_exptl_absorpt_correction_type empirical
_exptl_absorpt_process_details 'SADABS (Sheldrick, 1996)'
_exptl_crystal_colour Colorless
_exptl_crystal_density_diffrn 1.139
_exptl_crystal_density_method 'not measured'
_exptl_crystal_description block
_exptl_crystal_F_000 1552
_exptl_crystal_size_max 0.25
_exptl_crystal_size_mid 0.13
_exptl_crystal_size_min 0.10
_platon_squeeze_details ' ?'
_refine_diff_density_max 1.529
_refine_diff_density_min -0.556
_refine_diff_density_rms 0.134
_refine_ls_extinction_method none
_refine_ls_goodness_of_fit_ref 1.101
_refine_ls_hydrogen_treatment mixed
_refine_ls_matrix_type full
_refine_ls_number_parameters 436
_refine_ls_number_reflns 7711
_refine_ls_number_restraints 0
_refine_ls_restrained_S_all 1.101
_refine_ls_R_factor_gt 0.0788
_refine_ls_shift/su_max 0.001
_refine_ls_shift/su_mean 0.000
_refine_ls_structure_factor_coef Fsqd
_refine_ls_weighting_details 'calc w=1/[\s^2^(Fo^2^)+(0.0761P)^2^+26.9482P] where P=(Fo^2^+2Fc^2^)/3'
_refine_ls_weighting_scheme calc
_refine_ls_wR_factor_gt 0.2009
_refine_ls_wR_factor_ref 0.2128
_reflns_number_gt 6343
_reflns_number_total 7711
_reflns_threshold_expression >2sigma(I)
_cod_data_source_file cs5b02638_si_002.cif
_cod_data_source_block Ru-Cat
_cod_depositor_comments
;
The following automatic conversions were performed:

'_symmetry_cell_setting' value 'Monoclinic' changed to 'monoclinic'
according to
/usr/data/users/saulius/crontab/automatic-downloads/rss-feeds/ACS/lib/dictionaries/cif_core.dic
dictionary named 'cif_core.dic' version 2.4.2 from 2011-04-26.

Automatic conversion script
Id: cif_fix_values 4268 2015-11-12 08:31:59Z antanas 

 Adding full bibliography for 4513803--4513804.cif.
;
_cod_original_cell_volume 4384.1(17)
_cod_original_sg_symbol_H-M P21/c
_cod_database_code 4513803
_refine_ls_r_factor_ref 0.0919

loop_
_symmetry_equiv_pos_as_xyz
'x, y, z'
'-x, y+1/2, -z+1/2'
'-x, -y, -z'
'x, -y-1/2, z-1/2'

loop_
_atom_site_label
_atom_site_type_symbol
_atom_site_fract_x
_atom_site_fract_y
_atom_site_fract_z
_atom_site_U_iso_or_equiv
_atom_site_adp_type
_atom_site_occupancy
_atom_site_symmetry_multiplicity
_atom_site_calc_flag
_atom_site_refinement_flags
Ru1 Ru 0.84255(5) 0.21112(3) 0.06253(2) 0.02676(18) Uani 1 1 d .
P2 P 0.82215(19) 0.23725(9) 0.16133(8) 0.0335(4) Uani 1 1 d .
P1 P 0.88980(18) 0.19423(9) -0.02989(7) 0.0297(4) Uani 1 1 d .
N1 N 0.6373(5) 0.1643(3) 0.0426(2) 0.0292(12) Uani 1 1 d .
N2 N 0.8812(5) 0.1015(3) 0.0712(2) 0.0282(11) Uani 1 1 d .
C4 C 0.5094(7) 0.0681(4) 0.0647(3) 0.0362(15) Uani 1 1 d .
C10 C 0.8741(7) 0.0688(3) 0.0116(3) 0.0314(14) Uani 1 1 d .
H10A H 0.7759 0.0663 -0.0114 0.038 Uiso 1 1 calc R
H10B H 0.9108 0.0225 0.0180 0.038 Uiso 1 1 calc R
C24 C 0.9018(8) 0.3170(4) 0.1922(3) 0.0379(16) Uani 1 1 d .
C11 C 0.9576(7) 0.1079(3) -0.0240(3) 0.0319(14) Uani 1 1 d .
H11A H 0.9468 0.0881 -0.0645 0.038 Uiso 1 1 calc R
H11B H 1.0575 0.1075 -0.0032 0.038 Uiso 1 1 calc R
C17 C 1.0628(8) 0.2217(4) -0.1061(3) 0.0446(18) Uani 1 1 d .
H17 H 1.0145 0.1857 -0.1292 0.054 Uiso 1 1 calc R
C13 C 1.0972(9) 0.2944(4) -0.0209(4) 0.0492(19) Uani 1 1 d .
H13 H 1.0717 0.3097 0.0143 0.059 Uiso 1 1 calc R
C5 C 0.6334(7) 0.1026(3) 0.0671(3) 0.0301(14) Uani 1 1 d .
C1 C 0.5113(7) 0.1922(4) 0.0147(3) 0.0389(16) Uani 1 1 d .
H1 H 0.5111 0.2351 -0.0033 0.047 Uiso 1 1 calc R
C12 C 1.0246(7) 0.2421(4) -0.0548(3) 0.0366(15) Uani 1 1 d .
C8 C 0.7675(7) -0.0024(3) 0.1038(3) 0.0361(15) Uani 1 1 d .
H8A H 0.7522 -0.0225 0.0632 0.043 Uiso 1 1 calc R
H8B H 0.8568 -0.0195 0.1286 0.043 Uiso 1 1 calc R
C9 C 0.7728(7) 0.0738(3) 0.0994(3) 0.0303(14) Uani 1 1 d .
H9 H 0.7932 0.0915 0.1414 0.036 Uiso 1 1 calc R
C3 C 0.3845(7) 0.0985(4) 0.0371(3) 0.0408(17) Uani 1 1 d .
H3 H 0.2983 0.0767 0.0356 0.049 Uiso 1 1 calc R
C35 C 0.5598(8) 0.1909(5) 0.1730(3) 0.049(2) Uani 1 1 d .
H35 H 0.6069 0.1503 0.1869 0.059 Uiso 1 1 calc R
C42 C 0.7993(9) 0.3003(4) 0.0444(3) 0.0468(19) Uani 1 1 d .
C7 C 0.6490(8) -0.0216(4) 0.1324(3) 0.0430(17) Uani 1 1 d .
H7A H 0.6501 -0.0707 0.1391 0.052 Uiso 1 1 calc R
H7B H 0.6621 0.0008 0.1720 0.052 Uiso 1 1 calc R
C27 C 1.0345(10) 0.4316(4) 0.2440(4) 0.060(2) Uani 1 1 d .
H27 H 1.0786 0.4715 0.2616 0.073 Uiso 1 1 calc R
C6 C 0.5118(8) -0.0015(4) 0.0931(3) 0.0438(17) Uani 1 1 d .
H6A H 0.4410 -0.0028 0.1172 0.053 Uiso 1 1 calc R
H6B H 0.4846 -0.0351 0.0605 0.053 Uiso 1 1 calc R
C37 C 0.8392(9) 0.1745(4) 0.2743(3) 0.0461(18) Uani 1 1 d .
H37 H 0.7601 0.2001 0.2773 0.055 Uiso 1 1 calc R
C30 C 0.6374(8) 0.2465(4) 0.1623(3) 0.0449(19) Uani 1 1 d .
C36 C 0.8943(7) 0.1813(3) 0.2238(3) 0.0317(14) Uani 1 1 d .
C33 C 0.3519(11) 0.2550(7) 0.1463(5) 0.076(3) Uani 1 1 d .
H33 H 0.2544 0.2586 0.1425 0.091 Uiso 1 1 calc R
C41 C 1.0143(8) 0.1451(4) 0.2213(3) 0.0401(16) Uani 1 1 d .
H41 H 1.0548 0.1506 0.1879 0.048 Uiso 1 1 calc R
C2 C 0.3887(8) 0.1620(4) 0.0115(3) 0.0459(19) Uani 1 1 d .
H2A H 0.3046 0.1837 -0.0081 0.055 Uiso 1 1 calc R
C39 C 1.0152(11) 0.0950(4) 0.3148(4) 0.059(2) Uani 1 1 d .
H39 H 1.0563 0.0645 0.3459 0.071 Uiso 1 1 calc R
O1 O 0.7737(9) 0.3555(3) 0.0314(3) 0.077(2) Uani 1 1 d .
C31 C 0.5705(9) 0.3061(5) 0.1427(4) 0.054(2) Uani 1 1 d .
H31 H 0.6216 0.3440 0.1348 0.065 Uiso 1 1 calc R
C29 C 0.8632(9) 0.3474(4) 0.2412(3) 0.0484(19) Uani 1 1 d .
H29 H 0.7929 0.3277 0.2576 0.058 Uiso 1 1 calc R
C34 C 0.4184(10) 0.1935(7) 0.1640(4) 0.072(3) Uani 1 1 d .
H34 H 0.3667 0.1549 0.1696 0.087 Uiso 1 1 calc R
C38 C 0.9001(10) 0.1304(5) 0.3202(4) 0.057(2) Uani 1 1 d .
H38 H 0.8626 0.1249 0.3544 0.068 Uiso 1 1 calc R
C15 C 1.2427(10) 0.3046(5) -0.0903(5) 0.062(2) Uani 1 1 d .
H15 H 1.3167 0.3262 -0.1028 0.074 Uiso 1 1 calc R
C28 C 0.9264(10) 0.4049(4) 0.2652(4) 0.059(2) Uani 1 1 d .
H28 H 0.8963 0.4270 0.2966 0.071 Uiso 1 1 calc R
C40 C 1.0734(10) 0.1017(4) 0.2667(4) 0.059(2) Uani 1 1 d .
H40 H 1.1539 0.0766 0.2648 0.071 Uiso 1 1 calc R
C25 C 1.0108(10) 0.3436(4) 0.1719(4) 0.058(2) Uani 1 1 d .
H25 H 1.0394 0.3222 0.1398 0.070 Uiso 1 1 calc R
C16 C 1.1698(9) 0.2528(5) -0.1244(4) 0.058(2) Uani 1 1 d .
H16 H 1.1937 0.2389 -0.1604 0.069 Uiso 1 1 calc R
C14 C 1.2082(10) 0.3243(5) -0.0393(5) 0.063(2) Uani 1 1 d .
H14 H 1.2601 0.3590 -0.0155 0.076 Uiso 1 1 calc R
C32 C 0.4239(10) 0.3096(6) 0.1347(4) 0.073(3) Uani 1 1 d .
H32 H 0.3760 0.3501 0.1211 0.088 Uiso 1 1 calc R
C26 C 1.0803(12) 0.4014(6) 0.1975(5) 0.080(3) Uani 1 1 d .
H26 H 1.1560 0.4194 0.1837 0.097 Uiso 1 1 calc R
C18 C 0.7419(7) 0.1969(3) -0.0951(3) 0.0311(14) Uani 1 1 d .
C23 C 0.6873(8) 0.1423(4) -0.1299(3) 0.0404(17) Uani 1 1 d .
H23 H 0.7309 0.0997 -0.1217 0.049 Uiso 1 1 calc R
C19 C 0.6721(8) 0.2586(4) -0.1082(3) 0.0489(19) Uani 1 1 d .
H19 H 0.7039 0.2971 -0.0844 0.059 Uiso 1 1 calc R
C22 C 0.5726(8) 0.1486(5) -0.1756(4) 0.050(2) Uani 1 1 d .
H22 H 0.5356 0.1097 -0.1979 0.060 Uiso 1 1 calc R
C20 C 0.5570(9) 0.2628(5) -0.1559(4) 0.058(2) Uani 1 1 d .
H20 H 0.5100 0.3045 -0.1648 0.069 Uiso 1 1 calc R
C21 C 0.5092(9) 0.2080(5) -0.1906(4) 0.060(2) Uani 1 1 d .
H21 H 0.4329 0.2118 -0.2246 0.072 Uiso 1 1 calc R
HI H 1.016(9) 0.220(4) 0.085(4) 0.072 Uiso 1 1 d .

loop_
_atom_site_aniso_label
_atom_site_aniso_U_11
_atom_site_aniso_U_22
_atom_site_aniso_U_33
_atom_site_aniso_U_23
_atom_site_aniso_U_13
_atom_site_aniso_U_12
Ru1 0.0304(3) 0.0284(3) 0.0236(3) -0.0001(2) 0.0108(2) 0.0024(2)
P2 0.0373(9) 0.0377(10) 0.0282(9) -0.0039(7) 0.0128(7) 0.0075(8)
P1 0.0355(9) 0.0330(9) 0.0245(8) 0.0036(7) 0.0150(7) 0.0062(7)
N1 0.027(3) 0.035(3) 0.027(3) 0.003(2) 0.010(2) 0.006(2)
N2 0.030(3) 0.034(3) 0.023(3) 0.003(2) 0.012(2) 0.006(2)
C4 0.037(4) 0.044(4) 0.031(3) -0.005(3) 0.014(3) -0.007(3)
C10 0.039(4) 0.026(3) 0.034(3) -0.001(3) 0.019(3) 0.002(3)
C24 0.048(4) 0.036(4) 0.030(3) -0.008(3) 0.009(3) 0.002(3)
C11 0.035(3) 0.032(3) 0.033(3) 0.006(3) 0.016(3) 0.008(3)
C17 0.052(4) 0.051(5) 0.037(4) 0.007(3) 0.021(3) 0.004(4)
C13 0.065(5) 0.042(4) 0.049(5) -0.001(4) 0.031(4) -0.006(4)
C5 0.033(3) 0.036(4) 0.023(3) -0.003(3) 0.010(3) 0.000(3)
C1 0.040(4) 0.051(4) 0.028(3) 0.005(3) 0.012(3) 0.013(3)
C12 0.037(4) 0.041(4) 0.034(4) 0.007(3) 0.015(3) 0.007(3)
C8 0.040(4) 0.036(4) 0.033(4) 0.007(3) 0.009(3) 0.004(3)
C9 0.035(3) 0.033(3) 0.026(3) 0.002(3) 0.012(3) 0.003(3)
C3 0.033(4) 0.051(4) 0.038(4) -0.003(3) 0.009(3) -0.006(3)
C35 0.037(4) 0.076(6) 0.038(4) -0.008(4) 0.017(3) -0.004(4)
C42 0.067(5) 0.039(4) 0.037(4) -0.002(3) 0.018(4) 0.006(4)
C7 0.058(5) 0.036(4) 0.039(4) 0.006(3) 0.019(4) -0.004(3)
C27 0.078(6) 0.044(5) 0.056(5) -0.015(4) 0.008(5) 0.001(4)
C6 0.044(4) 0.046(4) 0.046(4) 0.001(3) 0.019(3) -0.011(3)
C37 0.054(5) 0.048(5) 0.036(4) -0.007(3) 0.011(3) -0.007(4)
C30 0.040(4) 0.065(5) 0.029(4) -0.009(3) 0.008(3) 0.013(4)
C36 0.031(3) 0.037(4) 0.029(3) -0.005(3) 0.010(3) -0.003(3)
C33 0.058(6) 0.111(9) 0.066(6) -0.023(6) 0.027(5) -0.006(6)
C41 0.048(4) 0.043(4) 0.030(4) -0.003(3) 0.012(3) 0.004(3)
C2 0.035(4) 0.064(5) 0.039(4) 0.004(4) 0.009(3) 0.015(4)
C39 0.091(7) 0.045(5) 0.038(4) 0.005(4) 0.009(4) 0.008(5)
O1 0.131(6) 0.038(4) 0.060(4) 0.006(3) 0.021(4) 0.019(4)
C31 0.054(5) 0.061(5) 0.048(5) -0.008(4) 0.013(4) 0.014(4)
C29 0.062(5) 0.046(5) 0.037(4) -0.009(3) 0.012(4) 0.013(4)
C34 0.054(6) 0.113(9) 0.057(6) -0.022(6) 0.027(5) -0.015(6)
C38 0.072(6) 0.060(5) 0.037(4) 0.004(4) 0.010(4) -0.013(5)
C15 0.066(6) 0.052(5) 0.077(6) 0.018(5) 0.036(5) 0.002(4)
C28 0.081(6) 0.046(5) 0.047(5) -0.011(4) 0.012(4) 0.016(5)
C40 0.079(6) 0.046(5) 0.046(5) 0.002(4) 0.003(4) 0.013(4)
C25 0.069(6) 0.052(5) 0.056(5) -0.021(4) 0.018(4) -0.007(4)
C16 0.055(5) 0.078(6) 0.045(5) 0.013(4) 0.022(4) 0.004(5)
C14 0.070(6) 0.057(6) 0.069(6) 0.005(5) 0.027(5) -0.009(5)
C32 0.055(6) 0.109(9) 0.051(5) -0.017(5) 0.004(4) 0.031(6)
C26 0.087(8) 0.082(7) 0.073(7) -0.034(6) 0.020(6) -0.027(6)
C18 0.033(3) 0.037(4) 0.027(3) 0.005(3) 0.015(3) 0.001(3)
C23 0.051(4) 0.045(4) 0.029(3) 0.006(3) 0.016(3) -0.004(3)
C19 0.052(5) 0.056(5) 0.040(4) 0.009(4) 0.013(4) 0.004(4)
C22 0.048(5) 0.059(5) 0.045(4) -0.003(4) 0.014(4) -0.014(4)
C20 0.051(5) 0.078(6) 0.046(5) 0.022(5) 0.018(4) 0.017(5)
C21 0.045(5) 0.094(7) 0.041(5) 0.006(5) 0.012(4) -0.007(5)

loop_
_atom_type_symbol
_atom_type_description
_atom_type_scat_dispersion_real
_atom_type_scat_dispersion_imag
_atom_type_scat_source
C C 0.0033 0.0016 'International Tables Vol C Tables 4.2.6.8 and 6.1.1.4'
H H 0.0000 0.0000 'International Tables Vol C Tables 4.2.6.8 and 6.1.1.4'
N N 0.0061 0.0033 'International Tables Vol C Tables 4.2.6.8 and 6.1.1.4'
O O 0.0106 0.0060 'International Tables Vol C Tables 4.2.6.8 and 6.1.1.4'
P P 0.1023 0.0942 'International Tables Vol C Tables 4.2.6.8 and 6.1.1.4'
Ru Ru -1.2594 0.8363 'International Tables Vol C Tables 4.2.6.8 and 6.1.1.4'

loop_
_geom_angle_atom_site_label_1
_geom_angle_atom_site_label_2
_geom_angle_atom_site_label_3
_geom_angle
C42 Ru1 N1 102.1(3)
C42 Ru1 N2 172.2(3)
N1 Ru1 N2 74.32(19)
C42 Ru1 P1 91.2(2)
N1 Ru1 P1 97.39(14)
N2 Ru1 P1 82.53(13)
C42 Ru1 P2 86.3(2)
N1 Ru1 P2 90.37(14)
N2 Ru1 P2 100.49(13)
P1 Ru1 P2 172.20(7)
C42 Ru1 HI 97(3)
N1 Ru1 HI 160(3)
N2 Ru1 HI 86(3)
P1 Ru1 HI 83(3)
P2 Ru1 HI 90(3)
C36 P2 C24 100.1(3)
C36 P2 C30 104.8(3)
C24 P2 C30 104.1(3)
C36 P2 Ru1 120.6(2)
C24 P2 Ru1 115.4(2)
C30 P2 Ru1 110.1(2)
C18 P1 C12 103.3(3)
C18 P1 C11 107.1(3)
C12 P1 C11 103.2(3)
C18 P1 Ru1 116.7(2)
C12 P1 Ru1 122.1(2)
C11 P1 Ru1 102.7(2)
C5 N1 C1 116.5(6)
C5 N1 Ru1 114.7(4)
C1 N1 Ru1 128.3(5)
C9 N2 C10 110.7(5)
C9 N2 Ru1 106.1(4)
C10 N2 Ru1 112.1(4)
C3 C4 C5 118.9(7)
C3 C4 C6 120.8(6)
C5 C4 C6 120.3(6)
N2 C10 C11 110.8(5)
N2 C10 H10A 109.5
C11 C10 H10A 109.5
N2 C10 H10B 109.5
C11 C10 H10B 109.5
H10A C10 H10B 108.1
C25 C24 C29 119.1(7)
C25 C24 P2 120.1(5)
C29 C24 P2 120.4(6)
C10 C11 P1 106.6(4)
C10 C11 H11A 110.4
P1 C11 H11A 110.4
C10 C11 H11B 110.4
P1 C11 H11B 110.4
H11A C11 H11B 108.6
C16 C17 C12 121.0(8)
C16 C17 H17 119.5
C12 C17 H17 119.5
C12 C13 C14 119.3(8)
C12 C13 H13 120.4
C14 C13 H13 120.4
N1 C5 C4 122.8(6)
N1 C5 C9 115.6(5)
C4 C5 C9 121.6(6)
C2 C1 N1 123.6(7)
C2 C1 H1 118.2
N1 C1 H1 118.2
C17 C12 C13 119.0(7)
C17 C12 P1 118.6(6)
C13 C12 P1 122.2(5)
C7 C8 C9 108.8(6)
C7 C8 H8A 109.9
C9 C8 H8A 109.9
C7 C8 H8B 109.9
C9 C8 H8B 109.9
H8A C8 H8B 108.3
N2 C9 C5 108.5(5)
N2 C9 C8 116.1(5)
C5 C9 C8 111.6(6)
N2 C9 H9 106.7
C5 C9 H9 106.7
C8 C9 H9 106.7
C4 C3 C2 118.3(7)
C4 C3 H3 120.8
C2 C3 H3 120.8
C34 C35 C30 121.9(9)
C34 C35 H35 119.1
C30 C35 H35 119.1
O1 C42 Ru1 177.8(7)
C6 C7 C8 110.8(6)
C6 C7 H7A 109.5
C8 C7 H7A 109.5
C6 C7 H7B 109.5
C8 C7 H7B 109.5
H7A C7 H7B 108.1
C28 C27 C26 121.6(9)
C28 C27 H27 119.2
C26 C27 H27 119.2
C7 C6 C4 114.8(6)
C7 C6 H6A 108.6
C4 C6 H6A 108.6
C7 C6 H6B 108.6
C4 C6 H6B 108.6
H6A C6 H6B 107.5
C38 C37 C36 120.1(8)
C38 C37 H37 119.9
C36 C37 H37 119.9
C31 C30 C35 119.7(8)
C31 C30 P2 118.9(7)
C35 C30 P2 120.6(6)
C37 C36 C41 119.1(7)
C37 C36 P2 123.6(6)
C41 C36 P2 117.3(5)
C32 C33 C34 121.5(10)
C32 C33 H33 119.3
C34 C33 H33 119.3
C40 C41 C36 120.3(7)
C40 C41 H41 119.9
C36 C41 H41 119.9
C1 C2 C3 119.9(7)
C1 C2 H2A 120.0
C3 C2 H2A 120.0
C40 C39 C38 122.8(8)
C40 C39 H39 118.6
C38 C39 H39 118.6
C30 C31 C32 118.7(10)
C30 C31 H31 120.6
C32 C31 H31 120.6
C28 C29 C24 120.0(8)
C28 C29 H29 120.0
C24 C29 H29 120.0
C35 C34 C33 118.0(10)
C35 C34 H34 121.0
C33 C34 H34 121.0
C39 C38 C37 118.4(8)
C39 C38 H38 120.8
C37 C38 H38 120.8
C14 C15 C16 119.9(8)
C14 C15 H15 120.0
C16 C15 H15 120.0
C29 C28 C27 120.2(8)
C29 C28 H28 119.9
C27 C28 H28 119.9
C39 C40 C41 119.2(9)
C39 C40 H40 120.4
C41 C40 H40 120.4
C24 C25 C26 121.5(8)
C24 C25 H25 119.3
C26 C25 H25 119.3
C17 C16 C15 119.8(8)
C17 C16 H16 120.1
C15 C16 H16 120.1
C15 C14 C13 120.9(9)
C15 C14 H14 119.5
C13 C14 H14 119.5
C33 C32 C31 120.1(10)
C33 C32 H32 119.9
C31 C32 H32 119.9
C27 C26 C25 117.5(10)
C27 C26 H26 121.3
C25 C26 H26 121.3
C23 C18 C19 117.4(7)
C23 C18 P1 125.2(5)
C19 C18 P1 117.2(5)
C22 C23 C18 121.0(8)
C22 C23 H23 119.5
C18 C23 H23 119.5
C20 C19 C18 119.4(8)
C20 C19 H19 120.3
C18 C19 H19 120.3
C21 C22 C23 122.1(8)
C21 C22 H22 118.9
C23 C22 H22 118.9
C21 C20 C19 121.2(9)
C21 C20 H20 119.4
C19 C20 H20 119.4
C22 C21 C20 118.6(8)
C22 C21 H21 120.7
C20 C21 H21 120.7

loop_
_geom_bond_atom_site_label_1
_geom_bond_atom_site_label_2
_geom_bond_distance
Ru1 C42 1.852(8)
Ru1 N1 2.182(5)
Ru1 N2 2.219(5)
Ru1 P1 2.2984(17)
Ru1 P2 2.3769(18)
Ru1 HI 1.68(9)
P2 C36 1.820(7)
P2 C24 1.838(7)
P2 C30 1.843(8)
P1 C18 1.826(7)
P1 C12 1.837(7)
P1 C11 1.838(6)
N1 C5 1.356(8)
N1 C1 1.376(9)
N2 C9 1.482(8)
N2 C10 1.500(8)
C4 C3 1.385(10)
C4 C5 1.396(9)
C4 C6 1.529(10)
C10 C11 1.508(8)
C10 H10A 0.9900
C10 H10B 0.9900
C24 C25 1.379(11)
C24 C29 1.406(10)
C11 H11A 0.9900
C11 H11B 0.9900
C17 C16 1.376(11)
C17 C12 1.380(10)
C17 H17 0.9500
C13 C12 1.393(11)
C13 C14 1.400(12)
C13 H13 0.9500
C5 C9 1.514(9)
C1 C2 1.340(11)
C1 H1 0.9500
C8 C7 1.522(9)
C8 C9 1.524(9)
C8 H8A 0.9900
C8 H8B 0.9900
C9 H9 1.0000
C3 C2 1.400(11)
C3 H3 0.9500
C35 C34 1.365(12)
C35 C30 1.402(12)
C35 H35 0.9500
C42 O1 1.151(9)
C7 C6 1.494(11)
C7 H7A 0.9900
C7 H7B 0.9900
C27 C28 1.382(13)
C27 C26 1.388(13)
C27 H27 0.9500
C6 H6A 0.9900
C6 H6B 0.9900
C37 C38 1.393(11)
C37 C36 1.396(10)
C37 H37 0.9500
C30 C31 1.380(12)
C36 C41 1.403(10)
C33 C32 1.361(16)
C33 C34 1.404(16)
C33 H33 0.9500
C41 C40 1.373(11)
C41 H41 0.9500
C2 H2A 0.9500
C39 C40 1.365(12)
C39 C38 1.370(13)
C39 H39 0.9500
C31 C32 1.419(13)
C31 H31 0.9500
C29 C28 1.357(12)
C29 H29 0.9500
C34 H34 0.9500
C38 H38 0.9500
C15 C14 1.351(13)
C15 C16 1.389(13)
C15 H15 0.9500
C28 H28 0.9500
C40 H40 0.9500
C25 C26 1.396(12)
C25 H25 0.9500
C16 H16 0.9500
C14 H14 0.9500
C32 H32 0.9500
C26 H26 0.9500
C18 C23 1.380(10)
C18 C19 1.407(10)
C23 C22 1.354(11)
C23 H23 0.9500
C19 C20 1.380(11)
C19 H19 0.9500
C22 C21 1.346(13)
C22 H22 0.9500
C20 C21 1.366(13)
C20 H20 0.9500
C21 H21 0.9500

loop_
_platon_squeeze_void_nr
_platon_squeeze_void_average_x
_platon_squeeze_void_average_y
_platon_squeeze_void_average_z
_platon_squeeze_void_volume
_platon_squeeze_void_count_electrons
1 0.041 0.000 0.500 596.0 3.3
2 -0.052 0.500 0.000 595.9 1.8
